data_4028146
loop_
_publ_author_name
'Debra D. Dolliver'
'Bijay T. Bhattarai'
'Arjun Pandey'
'Megan L. Lanier'
'Amber S. Bordelon'
'Sarju Adhikari'
'Jordan A. Dinser'
'Patrick F. Flowers'
'Veronica S. Wills'
'Caroline L. Schneider'
'Kevin H. Shaughnessy'
'Jane N. Moore'
'Steven M. Raders'
'Timothy S. Snowden'
'Artie S. McKim'
'Frank R. Fronczek'

_publ_section_title
;
 Stereospecific Suzuki, Sonogashira, and Negishi Coupling Reactions of
 N-Alkoxyimidoyl Iodides and Bromides
;
_journal_name_full 'Journal of Organic Chemistry'
_journal_page_first 3676
_journal_page_last 3687
_journal_paper_doi 10.1021/jo400179u
_journal_volume 78
_journal_year 2013
_chemical_formula_moiety 'C17 H19 N O'
_chemical_formula_sum 'C17 H19 N O'
_chemical_formula_weight 253.33
_chemical_name_systematic
; 
 ? 
;
_space_group_IT_number 33
_symmetry_cell_setting orthorhombic
_symmetry_space_group_name_Hall 'P 2c -2n'
_symmetry_space_group_name_H-M 'P n a 21'
_atom_sites_solution_hydrogens geom
_atom_sites_solution_primary direct
_atom_sites_solution_secondary difmap
_audit_creation_method SHELXL-97
_cell_angle_alpha 90
_cell_angle_beta 90
_cell_angle_gamma 90
_cell_formula_units_Z 4
_cell_length_a 17.454(5)
_cell_length_b 5.917(2)
_cell_length_c 13.841(5)
_cell_measurement_reflns_used 1512
_cell_measurement_temperature 90.0(5)
_cell_measurement_theta_max 26.02
_cell_measurement_theta_min 2.54
_cell_volume 1429.4(8)
_computing_cell_refinement 'HKL Scalepack (Otwinowski & Minor 1997)'
_computing_data_collection 'COLLECT (Nonius, 2000)'
_computing_data_reduction 'HKL Denzo and Scalepack (Otwinowski & Minor 1997)'
_computing_molecular_graphics 'ORTEP-3 for Windows (Farrugia, 1997)'
_computing_publication_material 'SHELXL-97 (Sheldrick, 2008)'
_computing_structure_refinement 'SHELXL-97 (Sheldrick, 2008)'
_computing_structure_solution 'SIR97 (Altomare  et al., 1999)'
_diffrn_ambient_temperature 90.0(5)
_diffrn_measured_fraction_theta_full 0.989
_diffrn_measured_fraction_theta_max 0.987
_diffrn_measurement_device 'Nonius KappaCCD'
_diffrn_measurement_method '\f and \w scans '
_diffrn_radiation_monochromator graphite
_diffrn_radiation_source 'fine-focus sealed tube'
_diffrn_radiation_type MoK\a
_diffrn_radiation_wavelength 0.71073
_diffrn_reflns_av_R_equivalents 0.044
_diffrn_reflns_av_sigmaI/netI 0.0327
_diffrn_reflns_limit_h_max 21
_diffrn_reflns_limit_h_min -21
_diffrn_reflns_limit_k_max 7
_diffrn_reflns_limit_k_min -7
_diffrn_reflns_limit_l_max 16
_diffrn_reflns_limit_l_min -16
_diffrn_reflns_number 6321
_diffrn_reflns_theta_full 25.10
_diffrn_reflns_theta_max 26.04
_diffrn_reflns_theta_min 2.76
_exptl_absorpt_coefficient_mu 0.073
_exptl_absorpt_correction_type none
_exptl_crystal_colour colorless
_exptl_crystal_density_diffrn 1.177
_exptl_crystal_description fragment
_exptl_crystal_F_000 544
_exptl_crystal_size_max 0.40
_exptl_crystal_size_mid 0.38
_exptl_crystal_size_min 0.37
_refine_diff_density_max 0.146
_refine_diff_density_min -0.176
_refine_diff_density_rms 0.037
_refine_ls_abs_structure_details '1144 Friedel pairs (Flack, 1983) '
_refine_ls_abs_structure_Flack -0.7(15)
_refine_ls_extinction_coef 0.021(4)
_refine_ls_extinction_expression Fc^*^=kFc[1+0.001xFc^2^\l^3^/sin(2\q)]^-1/4^
_refine_ls_extinction_method SHELXL
_refine_ls_goodness_of_fit_ref 1.037
_refine_ls_hydrogen_treatment constr
_refine_ls_matrix_type full
_refine_ls_number_parameters 176
_refine_ls_number_reflns 2599
_refine_ls_number_restraints 1
_refine_ls_restrained_S_all 1.037
_refine_ls_R_factor_all 0.0418
_refine_ls_R_factor_gt 0.0376
_refine_ls_shift/su_max 0.001
_refine_ls_shift/su_mean 0.000
_refine_ls_structure_factor_coef Fsqd
_refine_ls_weighting_details 'calc w=1/[\s^2^(Fo^2^)+(0.0467P)^2^+0.5223P] where P=(Fo^2^+2Fc^2^)/3'
_refine_ls_weighting_scheme calc
_refine_ls_wR_factor_gt 0.0932
_refine_ls_wR_factor_ref 0.0963
_reflns_number_gt 2427
_reflns_number_total 2599
_reflns_threshold_expression I>2\s(I)
_cod_data_source_file jo400179u_si_002_06.cif
_cod_data_source_block 6Eh
_cod_original_sg_symbol_Hall 'P 2c -2n '
_cod_original_sg_symbol_H-M 'P n a 21 '
_cod_database_code 4028146

loop_
_symmetry_equiv_pos_as_xyz
'x, y, z'
'-x, -y, z+1/2'
'-x+1/2, y+1/2, z+1/2'
'x+1/2, -y+1/2, z'

loop_
_atom_site_label
_atom_site_type_symbol
_atom_site_fract_x
_atom_site_fract_y
_atom_site_fract_z
_atom_site_U_iso_or_equiv
_atom_site_adp_type
_atom_site_occupancy
_atom_site_symmetry_multiplicity
_atom_site_calc_flag
_atom_site_refinement_flags
O1 O 0.42360(7) 0.9056(2) 0.56837(10) 0.0224(3) Uani 1 1 d .
N1 N 0.39097(8) 0.7432(2) 0.50608(12) 0.0203(3) Uani 1 1 d .
C1 C 0.44284(10) 0.6362(3) 0.45778(14) 0.0184(4) Uani 1 1 d .
C2 C 0.41556(10) 0.4536(3) 0.39245(14) 0.0190(4) Uani 1 1 d .
C3 C 0.45777(10) 0.3929(3) 0.31085(16) 0.0215(4) Uani 1 1 d .
H3 H 0.5039 0.4712 0.2966 0.026 Uiso 1 1 calc R
C4 C 0.43355(10) 0.2196(3) 0.24986(14) 0.0230(4) Uani 1 1 d .
H4 H 0.4624 0.1842 0.1937 0.028 Uiso 1 1 calc R
C5 C 0.36711(11) 0.0977(3) 0.27085(15) 0.0227(4) Uani 1 1 d .
C6 C 0.32468(11) 0.1596(3) 0.35218(15) 0.0233(4) Uani 1 1 d .
H6 H 0.2790 0.0795 0.3670 0.028 Uiso 1 1 calc R
C7 C 0.34780(10) 0.3356(3) 0.41184(14) 0.0208(4) Uani 1 1 d .
H7 H 0.3174 0.3761 0.4661 0.025 Uiso 1 1 calc R
C8 C 0.52687(10) 0.6778(3) 0.46607(13) 0.0197(4) Uani 1 1 d .
C9 C 0.55913(11) 0.8837(3) 0.43815(14) 0.0224(4) Uani 1 1 d .
H9 H 0.5272 1.0018 0.4148 0.027 Uiso 1 1 calc R
C10 C 0.63790(10) 0.9160(3) 0.44441(15) 0.0236(4) Uani 1 1 d .
H10 H 0.6597 1.0551 0.4240 0.028 Uiso 1 1 calc R
C11 C 0.68489(10) 0.7461(3) 0.48035(14) 0.0230(4) Uani 1 1 d .
H11 H 0.7387 0.7687 0.4849 0.028 Uiso 1 1 calc R
C12 C 0.65252(10) 0.5431(3) 0.50952(16) 0.0261(4) Uani 1 1 d .
H12 H 0.6842 0.4276 0.5355 0.031 Uiso 1 1 calc R
C13 C 0.57438(10) 0.5074(3) 0.50111(16) 0.0239(4) Uani 1 1 d .
H13 H 0.5531 0.3660 0.5193 0.029 Uiso 1 1 calc R
C14 C 0.34252(12) -0.0984(3) 0.20853(17) 0.0280(4) Uani 1 1 d .
H14A H 0.3825 -0.1306 0.1607 0.042 Uiso 1 1 calc R
H14B H 0.2947 -0.0600 0.1752 0.042 Uiso 1 1 calc R
H14C H 0.3344 -0.2319 0.2492 0.042 Uiso 1 1 calc R
C15 C 0.36307(10) 1.0055(3) 0.62644(14) 0.0214(4) Uani 1 1 d .
H15 H 0.3208 1.0579 0.5832 0.026 Uiso 1 1 calc R
C16 C 0.33160(13) 0.8364(3) 0.69855(16) 0.0280(5) Uani 1 1 d .
H16A H 0.3124 0.7033 0.6640 0.042 Uiso 1 1 calc R
H16B H 0.2897 0.9059 0.7351 0.042 Uiso 1 1 calc R
H16C H 0.3724 0.7906 0.7431 0.042 Uiso 1 1 calc R
C17 C 0.40025(11) 1.2085(3) 0.67422(15) 0.0248(4) Uani 1 1 d .
H17A H 0.4447 1.1588 0.7119 0.037 Uiso 1 1 calc R
H17B H 0.3632 1.2820 0.7171 0.037 Uiso 1 1 calc R
H17C H 0.4169 1.3157 0.6245 0.037 Uiso 1 1 calc R

loop_
_atom_site_aniso_label
_atom_site_aniso_U_11
_atom_site_aniso_U_22
_atom_site_aniso_U_33
_atom_site_aniso_U_23
_atom_site_aniso_U_13
_atom_site_aniso_U_12
O1 0.0190(6) 0.0236(6) 0.0246(7) -0.0072(5) 0.0000(6) -0.0007(5)
N1 0.0201(7) 0.0201(7) 0.0207(8) -0.0011(6) -0.0013(6) -0.0006(6)
C1 0.0179(8) 0.0190(8) 0.0184(9) 0.0035(7) -0.0002(7) 0.0017(6)
C2 0.0186(8) 0.0202(8) 0.0181(10) 0.0024(7) -0.0028(7) 0.0033(7)
C3 0.0195(9) 0.0204(8) 0.0248(10) 0.0028(7) 0.0017(8) 0.0009(7)
C4 0.0232(9) 0.0241(9) 0.0215(10) 0.0004(8) 0.0018(8) 0.0060(7)
C5 0.0263(9) 0.0210(9) 0.0210(10) 0.0007(7) -0.0054(8) 0.0037(7)
C6 0.0212(9) 0.0233(9) 0.0253(10) 0.0022(8) -0.0026(8) -0.0022(7)
C7 0.0212(9) 0.0242(9) 0.0170(9) 0.0008(7) 0.0006(8) 0.0033(7)
C8 0.0217(9) 0.0213(8) 0.0162(9) -0.0016(7) 0.0010(7) 0.0011(7)
C9 0.0243(9) 0.0209(9) 0.0218(10) 0.0006(7) -0.0008(8) 0.0028(7)
C10 0.0261(9) 0.0213(9) 0.0235(10) -0.0008(8) 0.0020(8) -0.0048(7)
C11 0.0162(8) 0.0279(9) 0.0250(10) -0.0028(8) -0.0002(7) -0.0003(7)
C12 0.0208(9) 0.0235(9) 0.0340(12) 0.0031(9) -0.0027(9) 0.0042(7)
C13 0.0225(8) 0.0190(8) 0.0302(11) 0.0018(8) 0.0011(8) -0.0006(7)
C14 0.0304(10) 0.0246(9) 0.0290(11) -0.0045(8) -0.0031(9) 0.0019(8)
C15 0.0190(9) 0.0226(9) 0.0227(10) -0.0013(8) 0.0014(8) 0.0045(7)
C16 0.0316(10) 0.0258(10) 0.0266(10) -0.0006(8) 0.0052(9) -0.0025(8)
C17 0.0286(10) 0.0226(9) 0.0231(10) -0.0022(8) 0.0002(8) 0.0014(8)

loop_
_atom_type_symbol
_atom_type_description
_atom_type_scat_dispersion_real
_atom_type_scat_dispersion_imag
_atom_type_scat_source
C C 0.0033 0.0016 'International Tables Vol C Tables 4.2.6.8 and 6.1.1.4'
H H 0.0000 0.0000 'International Tables Vol C Tables 4.2.6.8 and 6.1.1.4'
N N 0.0061 0.0033 'International Tables Vol C Tables 4.2.6.8 and 6.1.1.4'
O O 0.0106 0.0060 'International Tables Vol C Tables 4.2.6.8 and 6.1.1.4'

loop_
_geom_angle_atom_site_label_1
_geom_angle_atom_site_label_2
_geom_angle_atom_site_label_3
_geom_angle
N1 O1 C15 108.76(12)
C1 N1 O1 111.55(14)
N1 C1 C2 116.52(15)
N1 C1 C8 124.65(16)
C2 C1 C8 118.79(15)
C3 C2 C7 118.23(17)
C3 C2 C1 120.66(16)
C7 C2 C1 121.09(17)
C4 C3 C2 121.29(17)
C4 C3 H3 119.4
C2 C3 H3 119.4
C3 C4 C5 120.38(18)
C3 C4 H4 119.8
C5 C4 H4 119.8
C4 C5 C6 118.23(18)
C4 C5 C14 120.98(19)
C6 C5 C14 120.79(18)
C7 C6 C5 121.45(18)
C7 C6 H6 119.3
C5 C6 H6 119.3
C6 C7 C2 120.37(18)
C6 C7 H7 119.8
C2 C7 H7 119.8
C13 C8 C9 119.19(16)
C13 C8 C1 119.52(16)
C9 C8 C1 121.28(16)
C10 C9 C8 120.09(17)
C10 C9 H9 120.0
C8 C9 H9 120.0
C11 C10 C9 120.41(17)
C11 C10 H10 119.8
C9 C10 H10 119.8
C12 C11 C10 119.35(17)
C12 C11 H11 120.3
C10 C11 H11 120.3
C13 C12 C11 120.56(17)
C13 C12 H12 119.7
C11 C12 H12 119.7
C12 C13 C8 120.36(17)
C12 C13 H13 119.8
C8 C13 H13 119.8
C5 C14 H14A 109.5
C5 C14 H14B 109.5
H14A C14 H14B 109.5
C5 C14 H14C 109.5
H14A C14 H14C 109.5
H14B C14 H14C 109.5
O1 C15 C16 111.03(14)
O1 C15 C17 104.61(14)
C16 C15 C17 112.98(17)
O1 C15 H15 109.4
C16 C15 H15 109.4
C17 C15 H15 109.4
C15 C16 H16A 109.5
C15 C16 H16B 109.5
H16A C16 H16B 109.5
C15 C16 H16C 109.5
H16A C16 H16C 109.5
H16B C16 H16C 109.5
C15 C17 H17A 109.5
C15 C17 H17B 109.5
H17A C17 H17B 109.5
C15 C17 H17C 109.5
H17A C17 H17C 109.5
H17B C17 H17C 109.5

loop_
_geom_bond_atom_site_label_1
_geom_bond_atom_site_label_2
_geom_bond_distance
O1 N1 1.411(2)
O1 C15 1.453(2)
N1 C1 1.291(2)
C1 C2 1.487(3)
C1 C8 1.492(2)
C2 C3 1.395(3)
C2 C7 1.399(3)
C3 C4 1.394(3)
C3 H3 0.9500
C4 C5 1.396(3)
C4 H4 0.9500
C5 C6 1.396(3)
C5 C14 1.508(3)
C6 C7 1.389(3)
C6 H6 0.9500
C7 H7 0.9500
C8 C13 1.392(3)
C8 C9 1.397(3)
C9 C10 1.391(3)
C9 H9 0.9500
C10 C11 1.390(3)
C10 H10 0.9500
C11 C12 1.387(3)
C11 H11 0.9500
C12 C13 1.385(3)
C12 H12 0.9500
C13 H13 0.9500
C14 H14A 0.9800
C14 H14B 0.9800
C14 H14C 0.9800
C15 C16 1.516(3)
C15 C17 1.517(3)
C15 H15 1.0000
C16 H16A 0.9800
C16 H16B 0.9800
C16 H16C 0.9800
C17 H17A 0.9800
C17 H17B 0.9800
C17 H17C 0.9800

loop_
_geom_torsion_atom_site_label_1
_geom_torsion_atom_site_label_2
_geom_torsion_atom_site_label_3
_geom_torsion_atom_site_label_4
_geom_torsion
C15 O1 N1 C1 -175.08(15)
O1 N1 C1 C2 177.56(14)
O1 N1 C1 C8 -0.1(2)
N1 C1 C2 C3 153.31(17)
C8 C1 C2 C3 -28.9(2)
N1 C1 C2 C7 -27.8(3)
C8 C1 C2 C7 150.00(17)
C7 C2 C3 C4 0.0(3)
C1 C2 C3 C4 178.93(16)
C2 C3 C4 C5 -1.9(3)
C3 C4 C5 C6 2.2(3)
C3 C4 C5 C14 -176.66(17)
C4 C5 C6 C7 -0.7(3)
C14 C5 C6 C7 178.11(17)
C5 C6 C7 C2 -1.1(3)
C3 C2 C7 C6 1.5(3)
C1 C2 C7 C6 -177.47(16)
N1 C1 C8 C13 115.8(2)
C2 C1 C8 C13 -61.8(2)
N1 C1 C8 C9 -65.0(3)
C2 C1 C8 C9 117.4(2)
C13 C8 C9 C10 0.7(3)
C1 C8 C9 C10 -178.40(17)
C8 C9 C10 C11 -1.4(3)
C9 C10 C11 C12 0.3(3)
C10 C11 C12 C13 1.4(3)
C11 C12 C13 C8 -2.1(3)
C9 C8 C13 C12 1.0(3)
C1 C8 C13 C12 -179.87(19)
N1 O1 C15 C16 69.55(19)
N1 O1 C15 C17 -168.28(14)
